data_2234718
loop_
_publ_author_name
'Warad, Ismail'

_publ_section_title
;
 <i>cis</i>-[1,4-Bis(diphenylphosphanyl)butane-\k^2^<i>P</i>,<i>P</i>']dichlorido(cyclohexane-1,2-diamine-\k^2^<i>N</i>,<i>N</i>')ruthenium(II)
 dichloromethane monosolvate
;
_journal_coeditor_code LH5442
_journal_issue 5
_journal_name_full 'Acta Crystallographica Section E'
_journal_page_first m563
_journal_page_last m564
_journal_paper_doi 10.1107/S1600536812014080
_journal_volume 68
_journal_year 2012
_chemical_formula_iupac '[Ru Cl2 (C6 H14 N2) (C28 H28 P2)], C H2 Cl2'
_chemical_formula_moiety 'C34 H42 Cl2 N2 P2 Ru, C H2 Cl2'
_chemical_formula_sum 'C35 H44 Cl4 N2 P2 Ru'
_chemical_formula_weight 797.53
_chemical_name_systematic
;
<i>cis</i>-[1,4-Bis(diphenylphosphanyl)butane-
\k^2^<i>P</i>,<i>P</i>']dichlorido(cyclohexane-1,2-diamine-
\k^2^<i>N</i>,<i>N</i>')ruthenium(II) dichloromethane monosolvate
;
_space_group_IT_number 14
_symmetry_cell_setting monoclinic
_symmetry_space_group_name_Hall '-P 2ybc'
_symmetry_space_group_name_H-M 'P 1 21/c 1'
_atom_sites_solution_hydrogens geom
_atom_sites_solution_primary direct
_atom_sites_solution_secondary difmap
_audit_creation_method SHELXL-97
_cell_angle_alpha 90.00
_cell_angle_beta 123.25(3)
_cell_angle_gamma 90.00
_cell_formula_units_Z 4
_cell_length_a 12.419(7)
_cell_length_b 19.722(10)
_cell_length_c 17.588(7)
_cell_measurement_reflns_used 25
_cell_measurement_temperature 296
_cell_measurement_theta_max 11
_cell_measurement_theta_min 9
_cell_volume 3603(3)
_computing_cell_refinement 'CAD-4 EXPRESS (Enraf--Nonius, 1994)'
_computing_data_collection 'CAD-4 EXPRESS (Enraf--Nonius, 1994)'
_computing_data_reduction 'XCAD4 (Harms & Wocadlo, 1995)'
_computing_molecular_graphics
;ORTEP-3 for Windows (Farrugia, 1997) and
DIAMOND (Brandenburg & Putz, 2005)
;
_computing_publication_material 'WinGX (Farrugia, 1999)'
_computing_structure_refinement 'SHELXL97 (Sheldrick, 2008)'
_computing_structure_solution 'SHELXS97 (Sheldrick, 2008)'
_diffrn_ambient_temperature 296
_diffrn_measured_fraction_theta_full 0.995
_diffrn_measured_fraction_theta_max 0.977
_diffrn_measurement_device '\k-geometry diffractometer'
_diffrn_measurement_device_type 'Enraf--Nonius CAD-4'
_diffrn_measurement_method 'non-profiled \w scans'
_diffrn_radiation_monochromator graphite
_diffrn_radiation_source 'fine-focus sealed tube'
_diffrn_radiation_type MoK\a
_diffrn_radiation_wavelength 0.71073
_diffrn_reflns_av_R_equivalents 0.0284
_diffrn_reflns_av_sigmaI/netI 0.0368
_diffrn_reflns_limit_h_max 1
_diffrn_reflns_limit_h_min -15
_diffrn_reflns_limit_k_max 1
_diffrn_reflns_limit_k_min -25
_diffrn_reflns_limit_l_max 22
_diffrn_reflns_limit_l_min -19
_diffrn_reflns_number 9791
_diffrn_reflns_theta_full 25.24
_diffrn_reflns_theta_max 27.55
_diffrn_reflns_theta_min 2.22
_diffrn_standards_decay_% 0
_diffrn_standards_interval_time 120
_diffrn_standards_number 2
_exptl_absorpt_coefficient_mu 0.848
_exptl_absorpt_correction_type none
_exptl_crystal_colour colorless
_exptl_crystal_density_diffrn 1.470
_exptl_crystal_density_method 'not measured'
_exptl_crystal_description Prism
_exptl_crystal_F_000 1640
_exptl_crystal_size_max 0.28
_exptl_crystal_size_mid 0.17
_exptl_crystal_size_min 0.09
_refine_diff_density_max 0.948
_refine_diff_density_min -0.966
_refine_ls_extinction_method none
_refine_ls_goodness_of_fit_ref 1.032
_refine_ls_hydrogen_treatment mixed
_refine_ls_matrix_type full
_refine_ls_number_parameters 413
_refine_ls_number_reflns 8141
_refine_ls_number_restraints 5
_refine_ls_restrained_S_all 1.034
_refine_ls_R_factor_all 0.0615
_refine_ls_R_factor_gt 0.0496
_refine_ls_shift/su_max 0.000
_refine_ls_shift/su_mean 0.000
_refine_ls_structure_factor_coef Fsqd
_refine_ls_weighting_details 'calc w=1/[\s^2^(Fo^2^)+(0.0616P)^2^+6.8898P] where P=(Fo^2^+2Fc^2^)/3'
_refine_ls_weighting_scheme calc
_refine_ls_wR_factor_gt 0.1254
_refine_ls_wR_factor_ref 0.1349
_reflns_number_gt 6777
_reflns_number_total 8141
_reflns_threshold_expression I>2\s(I)
_cod_data_source_file lh5442.cif
_cod_data_source_block I
_cod_original_sg_symbol_H-M 'P 21/c'
_cod_database_code 2234718
_cod_database_fobs_code 2234718

loop_
_symmetry_equiv_pos_as_xyz
'x, y, z'
'-x, y+1/2, -z+1/2'
'-x, -y, -z'
'x, -y-1/2, z-1/2'

loop_
_atom_site_type_symbol
_atom_site_label
_atom_site_fract_x
_atom_site_fract_y
_atom_site_fract_z
_atom_site_U_iso_or_equiv
_atom_site_adp_type
_atom_site_calc_flag
_atom_site_refinement_flags
_atom_site_occupancy
_atom_site_symmetry_multiplicity
_atom_site_disorder_assembly
_atom_site_disorder_group
Ru Ru1 0.09441(3) 0.117180(13) 0.157004(17) 0.02961(9) Uani d . 1 1 . .
Cl Cl1 0.08731(10) 0.10589(5) 0.01660(6) 0.0414(2) Uani d . 1 1 . .
Cl Cl2 0.25788(10) 0.02474(5) 0.22871(7) 0.0479(2) Uani d . 1 1 . .
P P1 -0.07122(9) 0.19245(4) 0.08538(6) 0.03276(19) Uani d . 1 1 . .
P P2 0.24807(9) 0.19891(5) 0.21823(6) 0.03282(19) Uani d . 1 1 . .
N N1 0.0960(3) 0.10147(17) 0.2766(2) 0.0420(7) Uani d D 1 1 . .
H H1A 0.166(2) 0.0786(17) 0.303(2) 0.050 Uiso d D 1 1 . .
H H1B 0.106(3) 0.1333(10) 0.3119(14) 0.050 Uiso d D 1 1 . .
N N2 -0.0355(3) 0.03164(15) 0.1149(2) 0.0402(7) Uani d . 1 1 . .
H H2A -0.1149 0.0443 0.0693 0.048 Uiso calc R 1 1 . .
H H2B -0.0086 -0.0017 0.0942 0.048 Uiso calc R 1 1 . .
C C1 -0.2286(4) 0.14977(19) 0.0157(2) 0.0386(8) Uani d . 1 1 . .
C C2 -0.2516(4) 0.1105(2) -0.0582(3) 0.0510(10) Uani d . 1 1 . .
H H2C -0.1902 0.1089 -0.0729 0.061 Uiso calc R 1 1 . .
C C3 -0.3651(4) 0.0737(3) -0.1098(3) 0.0662(14) Uani d . 1 1 . .
H H3A -0.3791 0.0479 -0.1587 0.079 Uiso calc R 1 1 . .
C C4 -0.4553(4) 0.0753(3) -0.0893(4) 0.0680(14) Uani d . 1 1 . .
H H4A -0.5311 0.0508 -0.1244 0.082 Uiso calc R 1 1 . .
C C5 -0.4353(4) 0.1130(3) -0.0169(4) 0.0600(12) Uani d . 1 1 . .
H H5A -0.4975 0.1137 -0.0029 0.072 Uiso calc R 1 1 . .
C C6 -0.3225(4) 0.1500(2) 0.0354(3) 0.0474(9) Uani d . 1 1 . .
H H6A -0.3098 0.1753 0.0844 0.057 Uiso calc R 1 1 . .
C C7 -0.1044(4) 0.25398(18) 0.1491(3) 0.0393(8) Uani d . 1 1 . .
C C8 -0.2028(5) 0.3004(3) 0.1063(4) 0.0697(15) Uani d . 1 1 . .
H H8A -0.2564 0.3008 0.0432 0.084 Uiso calc R 1 1 . .
C C9 -0.2226(5) 0.3467(3) 0.1572(5) 0.0783(18) Uani d . 1 1 . .
H H9A -0.2889 0.3782 0.1274 0.094 Uiso calc R 1 1 . .
C C10 -0.1476(5) 0.3469(2) 0.2489(4) 0.0619(14) Uani d . 1 1 . .
H H10A -0.1637 0.3776 0.2818 0.074 Uiso calc R 1 1 . .
C C11 -0.0477(6) 0.3017(2) 0.2936(3) 0.0613(13) Uani d . 1 1 . .
H H11A 0.0062 0.3022 0.3567 0.074 Uiso calc R 1 1 . .
C C12 -0.0286(5) 0.2551(2) 0.2427(3) 0.0477(10) Uani d . 1 1 . .
H H12A 0.0376 0.2237 0.2728 0.057 Uiso calc RD 1 1 . .
C C13 -0.0866(4) 0.2454(2) -0.0064(3) 0.0461(9) Uani d . 1 1 . .
H H13A -0.0779 0.2156 -0.0466 0.055 Uiso calc R 1 1 . .
H H13B -0.1739 0.2629 -0.0411 0.055 Uiso calc R 1 1 . .
C C14 0.0028(5) 0.3051(2) 0.0151(3) 0.0568(11) Uani d . 1 1 . .
H H14A -0.0133 0.3385 0.0482 0.068 Uiso calc R 1 1 . .
H H14B -0.0193 0.3258 -0.0418 0.068 Uiso calc R 1 1 . .
C C15 0.1463(4) 0.2893(2) 0.0701(3) 0.0483(9) Uani d . 1 1 . .
H H15A 0.1911 0.3243 0.0592 0.058 Uiso calc R 1 1 . .
H H15B 0.1602 0.2465 0.0495 0.058 Uiso calc R 1 1 . .
C C16 0.2036(4) 0.28476(19) 0.1728(3) 0.0419(8) Uani d . 1 1 . .
H H16A 0.1412 0.3023 0.1847 0.050 Uiso calc R 1 1 . .
H H16B 0.2794 0.3134 0.2047 0.050 Uiso calc R 1 1 . .
C C17 0.3984(4) 0.1885(2) 0.2220(2) 0.0413(8) Uani d . 1 1 . .
C C18 0.4145(4) 0.1354(2) 0.1772(3) 0.0475(9) Uani d . 1 1 . .
H H18A 0.3490 0.1040 0.1442 0.057 Uiso calc R 1 1 . .
C C19 0.5304(5) 0.1299(3) 0.1827(3) 0.0641(14) Uani d . 1 1 . .
H H19A 0.5423 0.0938 0.1539 0.077 Uiso calc R 1 1 . .
C C20 0.6273(5) 0.1765(4) 0.2294(3) 0.0729(17) Uani d . 1 1 . .
H H20A 0.7038 0.1721 0.2319 0.087 Uiso calc R 1 1 . .
C C21 0.6104(4) 0.2297(4) 0.2724(3) 0.0707(16) Uani d . 1 1 . .
H H21A 0.6750 0.2619 0.3032 0.085 Uiso calc R 1 1 . .
C C22 0.4981(4) 0.2353(3) 0.2698(3) 0.0551(11) Uani d . 1 1 . .
H H22A 0.4884 0.2708 0.3004 0.066 Uiso calc R 1 1 . .
C C23 0.3157(4) 0.2116(2) 0.3403(3) 0.0450(9) Uani d . 1 1 . .
C C24 0.3864(5) 0.1601(4) 0.4000(3) 0.0715(16) Uani d . 1 1 . .
H H24A 0.4048 0.1214 0.3789 0.086 Uiso calc R 1 1 . .
C C25 0.4309(5) 0.1654(4) 0.4920(3) 0.085(2) Uani d . 1 1 . .
H H25A 0.4811 0.1310 0.5321 0.102 Uiso calc R 1 1 . .
C C26 0.4006(6) 0.2211(4) 0.5231(3) 0.081(2) Uani d . 1 1 . .
H H26A 0.4277 0.2240 0.5839 0.097 Uiso calc R 1 1 . .
C C27 0.3314(7) 0.2712(3) 0.4653(4) 0.083(2) Uani d . 1 1 . .
H H27A 0.3115 0.3091 0.4867 0.100 Uiso calc R 1 1 . .
C C28 0.2889(5) 0.2678(2) 0.3741(3) 0.0611(13) Uani d . 1 1 . .
H H28A 0.2419 0.3036 0.3355 0.073 Uiso calc R 1 1 . .
C C29 -0.0180(5) 0.0627(2) 0.2553(3) 0.0558(11) Uani d . 1 1 . .
H H29A -0.0920 0.0934 0.2229 0.067 Uiso calc R 1 1 . .
C C30 -0.0406(5) 0.0062(2) 0.1918(4) 0.0569(11) Uani d . 1 1 . .
H H30A 0.0323 -0.0249 0.2256 0.068 Uiso calc R 1 1 . .
C C31 -0.1612(5) -0.0348(2) 0.1633(4) 0.0633(13) Uani d . 1 1 . .
H H31A -0.2371 -0.0071 0.1255 0.076 Uiso calc R 1 1 . .
H H31B -0.1661 -0.0738 0.1280 0.076 Uiso calc R 1 1 . .
C C32 -0.1579(7) -0.0581(3) 0.2464(5) 0.091(2) Uani d . 1 1 . .
H H32A -0.2399 -0.0790 0.2269 0.109 Uiso calc R 1 1 . .
H H32B -0.0918 -0.0926 0.2773 0.109 Uiso calc R 1 1 . .
C C33 -0.1323(8) -0.0032(4) 0.3119(6) 0.100(2) Uani d . 1 1 . .
H H33A -0.1221 -0.0229 0.3660 0.120 Uiso calc R 1 1 . .
H H33B -0.2059 0.0270 0.2850 0.120 Uiso calc R 1 1 . .
C C34 -0.0132(5) 0.0374(3) 0.3388(4) 0.0661(14) Uani d . 1 1 . .
H H34A 0.0626 0.0093 0.3751 0.079 Uiso calc R 1 1 . .
H H34B -0.0065 0.0758 0.3757 0.079 Uiso calc R 1 1 . .
Cl Cl3 -0.6261(2) 0.06177(11) -0.35466(17) 0.1163(7) Uani d . 1 1 . .
Cl Cl4A -0.6581(11) -0.0287(6) -0.4888(4) 0.362(13) Uani d PD 0.620(10) 1 A 1
Cl Cl4B -0.7233(6) -0.0653(3) -0.4351(5) 0.122(3) Uani d PD 0.380(10) 1 A 2
C C35A -0.5949(7) -0.0161(4) -0.3781(6) 0.122(3) Uani d D 1 1 A 1
H H35A -0.5024 -0.0224 -0.3450 0.146 Uiso calc PR 0.620(10) 1 A 1
H H35B -0.6289 -0.0500 -0.3566 0.146 Uiso calc PR 0.620(10) 1 A 1
H H35C -0.5564 -0.0111 -0.4131 0.146 Uiso calc PR 0.380(10) 1 A 2
H H35D -0.5323 -0.0383 -0.3213 0.146 Uiso calc PR 0.380(10) 1 A 2

loop_
_atom_site_aniso_label
_atom_site_aniso_U_11
_atom_site_aniso_U_22
_atom_site_aniso_U_33
_atom_site_aniso_U_12
_atom_site_aniso_U_13
_atom_site_aniso_U_23
Ru1 0.03435(15) 0.02501(14) 0.03072(14) 0.00161(10) 0.01864(12) -0.00178(10)
Cl1 0.0523(5) 0.0394(4) 0.0376(4) -0.0056(4) 0.0280(4) -0.0104(3)
Cl2 0.0515(6) 0.0389(5) 0.0629(6) 0.0154(4) 0.0376(5) 0.0105(4)
P1 0.0346(4) 0.0312(4) 0.0287(4) 0.0030(3) 0.0149(4) -0.0027(3)
P2 0.0328(4) 0.0365(4) 0.0302(4) -0.0034(3) 0.0179(4) -0.0055(3)
N1 0.0481(19) 0.0428(17) 0.0407(17) 0.0090(14) 0.0279(15) 0.0071(13)
N2 0.0461(18) 0.0267(14) 0.0563(19) -0.0031(12) 0.0334(16) -0.0053(13)
C1 0.0381(19) 0.0397(19) 0.0343(17) 0.0006(15) 0.0175(15) -0.0078(14)
C2 0.041(2) 0.064(3) 0.047(2) -0.0062(19) 0.0234(18) -0.0206(19)
C3 0.047(2) 0.081(3) 0.062(3) -0.009(2) 0.024(2) -0.038(3)
C4 0.036(2) 0.080(4) 0.074(3) -0.012(2) 0.022(2) -0.031(3)
C5 0.037(2) 0.075(3) 0.069(3) -0.004(2) 0.029(2) -0.018(2)
C6 0.039(2) 0.054(2) 0.044(2) 0.0042(17) 0.0196(17) -0.0126(18)
C7 0.0379(19) 0.0327(17) 0.0446(19) 0.0001(14) 0.0209(16) -0.0083(15)
C8 0.053(3) 0.061(3) 0.064(3) 0.020(2) 0.012(2) -0.021(2)
C9 0.051(3) 0.053(3) 0.111(5) 0.014(2) 0.032(3) -0.025(3)
C10 0.074(3) 0.039(2) 0.103(4) -0.019(2) 0.068(3) -0.032(2)
C11 0.107(4) 0.038(2) 0.063(3) -0.006(2) 0.062(3) -0.011(2)
C12 0.073(3) 0.0336(18) 0.048(2) 0.0026(18) 0.041(2) -0.0034(16)
C13 0.046(2) 0.046(2) 0.0369(19) 0.0057(17) 0.0170(17) 0.0095(16)
C14 0.059(3) 0.045(2) 0.059(3) 0.004(2) 0.027(2) 0.017(2)
C15 0.053(2) 0.040(2) 0.054(2) -0.0015(18) 0.031(2) 0.0070(17)
C16 0.044(2) 0.0339(18) 0.049(2) -0.0071(15) 0.0264(18) -0.0071(15)
C17 0.0355(19) 0.058(2) 0.0319(17) 0.0004(16) 0.0193(15) 0.0049(16)
C18 0.048(2) 0.059(2) 0.043(2) 0.0144(19) 0.0295(19) 0.0114(18)
C19 0.063(3) 0.087(4) 0.059(3) 0.027(3) 0.044(3) 0.025(3)
C20 0.038(2) 0.135(5) 0.051(3) 0.017(3) 0.027(2) 0.027(3)
C21 0.034(2) 0.135(5) 0.035(2) -0.014(3) 0.0141(18) 0.002(3)
C22 0.038(2) 0.089(3) 0.037(2) -0.013(2) 0.0195(17) -0.007(2)
C23 0.0346(19) 0.066(3) 0.0338(18) -0.0139(18) 0.0185(16) -0.0112(17)
C24 0.051(3) 0.122(5) 0.039(2) 0.025(3) 0.023(2) 0.007(3)
C25 0.048(3) 0.163(7) 0.037(2) 0.013(3) 0.019(2) 0.014(3)
C26 0.072(3) 0.138(6) 0.040(2) -0.046(4) 0.036(3) -0.030(3)
C27 0.133(6) 0.078(4) 0.064(3) -0.045(4) 0.071(4) -0.033(3)
C28 0.095(4) 0.051(2) 0.051(2) -0.028(2) 0.049(3) -0.021(2)
C29 0.072(3) 0.046(2) 0.070(3) 0.006(2) 0.052(3) 0.008(2)
C30 0.072(3) 0.037(2) 0.079(3) -0.001(2) 0.052(3) 0.007(2)
C31 0.065(3) 0.038(2) 0.108(4) 0.001(2) 0.061(3) 0.008(2)
C32 0.103(5) 0.058(3) 0.160(7) 0.009(3) 0.102(5) 0.035(4)
C33 0.137(6) 0.082(4) 0.151(6) 0.024(4) 0.123(6) 0.040(4)
C34 0.086(4) 0.060(3) 0.079(3) 0.021(3) 0.062(3) 0.027(3)
Cl3 0.1221(16) 0.1016(14) 0.1364(17) 0.0333(12) 0.0780(14) 0.0096(12)
Cl4A 0.335(12) 0.317(12) 0.119(5) 0.249(11) -0.076(7) -0.104(7)
Cl4B 0.128(5) 0.099(4) 0.078(4) -0.016(3) 0.018(3) -0.020(3)
C35A 0.079(5) 0.085(5) 0.150(7) 0.025(4) 0.030(5) 0.001(5)
C35B 0.079(5) 0.085(5) 0.150(7) 0.025(4) 0.030(5) 0.001(5)

loop_
_atom_type_symbol
_atom_type_description
_atom_type_scat_dispersion_real
_atom_type_scat_dispersion_imag
_atom_type_scat_source
C C 0.0033 0.0016 'International Tables Vol C Tables 4.2.6.8 and 6.1.1.4'
H H 0.0000 0.0000 'International Tables Vol C Tables 4.2.6.8 and 6.1.1.4'
Cl Cl 0.1484 0.1585 'International Tables Vol C Tables 4.2.6.8 and 6.1.1.4'
N N 0.0061 0.0033 'International Tables Vol C Tables 4.2.6.8 and 6.1.1.4'
P P 0.1023 0.0942 'International Tables Vol C Tables 4.2.6.8 and 6.1.1.4'
Ru Ru -1.2594 0.8363 'International Tables Vol C Tables 4.2.6.8 and 6.1.1.4'

loop_
_geom_angle_atom_site_label_1
_geom_angle_atom_site_label_2
_geom_angle_atom_site_label_3
_geom_angle
N1 Ru1 N2 79.90(13)
N1 Ru1 P2 94.89(10)
N2 Ru1 P2 172.40(9)
N1 Ru1 P1 99.14(10)
N2 Ru1 P1 92.35(10)
P2 Ru1 P1 93.96(6)
N1 Ru1 Cl1 166.27(10)
N2 Ru1 Cl1 88.65(9)
P2 Ru1 Cl1 95.72(4)
P1 Ru1 Cl1 88.80(5)
N1 Ru1 Cl2 80.15(10)
N2 Ru1 Cl2 81.42(10)
P2 Ru1 Cl2 92.28(6)
P1 Ru1 Cl2 173.76(4)
Cl1 Ru1 Cl2 90.73(4)
C13 P1 C1 96.53(18)
C13 P1 C7 102.05(19)
C1 P1 C7 101.27(17)
C13 P1 Ru1 118.85(15)
C1 P1 Ru1 112.13(13)
C7 P1 Ru1 121.88(13)
C16 P2 C17 100.21(19)
C16 P2 C23 102.6(2)
C17 P2 C23 99.64(17)
C16 P2 Ru1 118.54(13)
C17 P2 Ru1 120.63(14)
C23 P2 Ru1 112.16(13)
C29 N1 Ru1 110.0(3)
C29 N1 H1A 114(3)
Ru1 N1 H1A 94(3)
C29 N1 H1B 108(3)
Ru1 N1 H1B 123(2)
H1A N1 H1B 107.4(16)
C30 N2 Ru1 110.5(3)
C30 N2 H2A 109.6
Ru1 N2 H2A 109.6
C30 N2 H2B 109.6
Ru1 N2 H2B 109.6
H2A N2 H2B 108.1
C6 C1 C2 117.5(4)
C6 C1 P1 124.2(3)
C2 C1 P1 118.1(3)
C3 C2 C1 120.8(4)
C3 C2 H2C 119.6
C1 C2 H2C 119.6
C4 C3 C2 120.4(4)
C4 C3 H3A 119.8
C2 C3 H3A 119.8
C3 C4 C5 120.3(4)
C3 C4 H4A 119.9
C5 C4 H4A 119.9
C4 C5 C6 120.2(4)
C4 C5 H5A 119.9
C6 C5 H5A 119.9
C1 C6 C5 120.9(4)
C1 C6 H6A 119.6
C5 C6 H6A 119.6
C8 C7 C12 117.6(4)
C8 C7 P1 122.3(3)
C12 C7 P1 120.2(3)
C7 C8 C9 120.2(5)
C7 C8 H8A 119.9
C9 C8 H8A 119.9
C10 C9 C8 121.4(5)
C10 C9 H9A 119.3
C8 C9 H9A 119.3
C9 C10 C11 119.8(4)
C9 C10 H10A 120.1
C11 C10 H10A 120.1
C10 C11 C12 118.7(5)
C10 C11 H11A 120.7
C12 C11 H11A 120.7
C7 C12 C11 122.3(4)
C7 C12 H12A 118.8
C11 C12 H12A 118.8
C14 C13 P1 120.7(3)
C14 C13 H13A 107.1
P1 C13 H13A 107.1
C14 C13 H13B 107.1
P1 C13 H13B 107.1
H13A C13 H13B 106.8
C13 C14 C15 116.1(4)
C13 C14 H14A 108.2
C15 C14 H14A 108.2
C13 C14 H14B 108.2
C15 C14 H14B 108.2
H14A C14 H14B 107.4
C14 C15 C16 112.6(4)
C14 C15 H15A 109.1
C16 C15 H15A 109.1
C14 C15 H15B 109.1
C16 C15 H15B 109.1
H15A C15 H15B 107.8
C15 C16 P2 113.7(3)
C15 C16 H16A 108.8
P2 C16 H16A 108.8
C15 C16 H16B 108.8
P2 C16 H16B 108.8
H16A C16 H16B 107.7
C18 C17 C22 118.9(4)
C18 C17 P2 121.5(3)
C22 C17 P2 119.6(3)
C17 C18 C19 119.0(5)
C17 C18 H18A 120.5
C19 C18 H18A 120.5
C20 C19 C18 121.6(5)
C20 C19 H19A 119.2
C18 C19 H19A 119.2
C19 C20 C21 119.4(4)
C19 C20 H20A 120.3
C21 C20 H20A 120.3
C22 C21 C20 120.1(5)
C22 C21 H21A 120.0
C20 C21 H21A 120.0
C21 C22 C17 121.0(5)
C21 C22 H22A 119.5
C17 C22 H22A 119.5
C24 C23 C28 117.9(4)
C24 C23 P2 118.7(4)
C28 C23 P2 123.1(4)
C23 C24 C25 120.7(6)
C23 C24 H24A 119.7
C25 C24 H24A 119.7
C26 C25 C24 120.1(6)
C26 C25 H25A 120.0
C24 C25 H25A 120.0
C27 C26 C25 119.4(5)
C27 C26 H26A 120.3
C25 C26 H26A 120.3
C26 C27 C28 121.5(6)
C26 C27 H27A 119.2
C28 C27 H27A 119.2
C23 C28 C27 120.4(5)
C23 C28 H28A 119.8
C27 C28 H28A 119.8
N1 C29 C30 109.8(4)
N1 C29 C34 113.8(4)
C30 C29 C34 111.8(4)
N1 C29 H29A 107.0
C30 C29 H29A 107.0
C34 C29 H29A 107.0
N2 C30 C29 110.4(3)
N2 C30 C31 114.1(4)
C29 C30 C31 112.9(4)
N2 C30 H30A 106.3
C29 C30 H30A 106.3
C31 C30 H30A 106.3
C32 C31 C30 110.1(5)
C32 C31 H31A 109.6
C30 C31 H31A 109.6
C32 C31 H31B 109.6
C30 C31 H31B 109.6
H31A C31 H31B 108.2
C33 C32 C31 114.1(5)
C33 C32 H32A 108.7
C31 C32 H32A 108.7
C33 C32 H32B 108.7
C31 C32 H32B 108.7
H32A C32 H32B 107.6
C32 C33 C34 112.7(5)
C32 C33 H33A 109.0
C34 C33 H33A 109.0
C32 C33 H33B 109.0
C34 C33 H33B 109.0
H33A C33 H33B 107.8
C33 C34 C29 110.9(5)
C33 C34 H34A 109.5
C29 C34 H34A 109.5
C33 C34 H34B 109.5
C29 C34 H34B 109.5
H34A C34 H34B 108.0
Cl4A C35A Cl3 113.2(5)
Cl4A C35A H35A 108.9
Cl3 C35A H35A 108.9
Cl4A C35A H35B 108.9
Cl3 C35A H35B 108.9
H35A C35A H35B 107.7

loop_
_geom_bond_atom_site_label_1
_geom_bond_atom_site_label_2
_geom_bond_distance
Ru1 N1 2.115(3)
Ru1 N2 2.165(3)
Ru1 P2 2.2684(13)
Ru1 P1 2.2761(13)
Ru1 Cl1 2.4325(13)
Ru1 Cl2 2.4956(14)
P1 C13 1.843(4)
P1 C1 1.845(4)
P1 C7 1.845(4)
P2 C16 1.824(4)
P2 C17 1.843(4)
P2 C23 1.844(4)
N1 C29 1.466(6)
N1 H1A 0.854(10)
N1 H1B 0.843(10)
N2 C30 1.475(5)
N2 H2A 0.9000
N2 H2B 0.9000
C1 C6 1.387(6)
C1 C2 1.402(5)
C2 C3 1.390(6)
C2 H2C 0.9300
C3 C4 1.352(7)
C3 H3A 0.9300
C4 C5 1.375(7)
C4 H4A 0.9300
C5 C6 1.388(6)
C5 H5A 0.9300
C6 H6A 0.9300
C7 C8 1.374(6)
C7 C12 1.377(6)
C8 C9 1.392(7)
C8 H8A 0.9300
C9 C10 1.350(8)
C9 H9A 0.9300
C10 C11 1.372(7)
C10 H10A 0.9300
C11 C12 1.391(5)
C11 H11A 0.9300
C12 H12A 0.9300
C13 C14 1.517(6)
C13 H13A 0.9700
C13 H13B 0.9700
C14 C15 1.522(6)
C14 H14A 0.9700
C14 H14B 0.9700
C15 C16 1.539(6)
C15 H15A 0.9700
C15 H15B 0.9700
C16 H16A 0.9700
C16 H16B 0.9700
C17 C18 1.389(6)
C17 C22 1.397(6)
C18 C19 1.393(6)
C18 H18A 0.9300
C19 C20 1.372(8)
C19 H19A 0.9300
C20 C21 1.376(9)
C20 H20A 0.9300
C21 C22 1.375(6)
C21 H21A 0.9300
C22 H22A 0.9300
C23 C24 1.376(7)
C23 C28 1.382(6)
C24 C25 1.398(6)
C24 H24A 0.9300
C25 C26 1.369(9)
C25 H25A 0.9300
C26 C27 1.338(9)
C26 H26A 0.9300
C27 C28 1.387(7)
C27 H27A 0.9300
C28 H28A 0.9300
C29 C30 1.492(7)
C29 C34 1.520(6)
C29 H29A 0.9800
C30 C31 1.525(6)
C30 H30A 0.9800
C31 C32 1.510(8)
C31 H31A 0.9700
C31 H31B 0.9700
C32 C33 1.484(10)
C32 H32A 0.9700
C32 H32B 0.9700
C33 C34 1.512(9)
C33 H33A 0.9700
C33 H33B 0.9700
C34 H34A 0.9700
C34 H34B 0.9700
Cl3 C35A 1.689(8)
Cl4A C35A 1.672(9)
C35A H35A 0.9700
C35A H35B 0.9700

loop_
_geom_hbond_atom_site_label_D
_geom_hbond_atom_site_label_H
_geom_hbond_atom_site_label_A
_geom_hbond_site_symmetry_A
_geom_hbond_distance_DH
_geom_hbond_distance_HA
_geom_hbond_distance_DA
_geom_hbond_angle_DHA
N1 H1A Cl2 . 0.854(10) 2.40(3) 2.983(4) 125(3)
N2 H2B Cl1 3 0.90 2.62 3.390(3) 143.4
C3 H3A Cl2 3 0.93 2.80 3.601(5) 144.3
C9 H9A Cl4A 2_454 0.93 2.83 3.492(9) 129.5
C12 H12A N1 . 0.93 2.51 3.305(5) 144.0
C13 H13A Cl1 . 0.97 2.76 3.383(5) 122.5
C18 H18A Cl1 . 0.93 2.76 3.499(5) 137.4
C18 H18A Cl2 . 0.93 2.79 3.361(5) 120.7
C35A H35A Cl2 3 0.97 2.57 3.520(8) 167.0
N2 H2A Cg1 . 0.90 2.74 3.612 164.1
C26 H26A Cg2 4 0.93 2.78 3.577 141.8

loop_
_geom_torsion_atom_site_label_1
_geom_torsion_atom_site_label_2
_geom_torsion_atom_site_label_3
_geom_torsion_atom_site_label_4
_geom_torsion
N1 Ru1 P1 C13 160.98(18)
N2 Ru1 P1 C13 -118.88(18)
P2 Ru1 P1 C13 65.37(16)
Cl1 Ru1 P1 C13 -30.29(16)
N1 Ru1 P1 C1 -87.66(16)
N2 Ru1 P1 C1 -7.52(15)
P2 Ru1 P1 C1 176.73(13)
Cl1 Ru1 P1 C1 81.08(13)
N1 Ru1 P1 C7 32.42(18)
N2 Ru1 P1 C7 112.57(17)
P2 Ru1 P1 C7 -63.18(15)
Cl1 Ru1 P1 C7 -158.84(15)
N1 Ru1 P2 C16 -114.72(17)
P1 Ru1 P2 C16 -15.18(15)
Cl1 Ru1 P2 C16 74.01(15)
Cl2 Ru1 P2 C16 164.98(15)
N1 Ru1 P2 C17 121.46(17)
P1 Ru1 P2 C17 -139.01(14)
Cl1 Ru1 P2 C17 -49.81(14)
Cl2 Ru1 P2 C17 41.16(14)
N1 Ru1 P2 C23 4.63(18)
P1 Ru1 P2 C23 104.16(16)
Cl1 Ru1 P2 C23 -166.64(16)
Cl2 Ru1 P2 C23 -75.67(16)
N2 Ru1 N1 C29 -20.2(3)
P2 Ru1 N1 C29 165.4(3)
P1 Ru1 N1 C29 70.6(3)
Cl1 Ru1 N1 C29 -54.1(5)
Cl2 Ru1 N1 C29 -103.2(3)
N1 Ru1 N2 C30 -5.7(3)
P1 Ru1 N2 C30 -104.5(3)
Cl1 Ru1 N2 C30 166.7(3)
Cl2 Ru1 N2 C30 75.8(3)
C13 P1 C1 C6 -123.7(4)
C7 P1 C1 C6 -20.0(4)
Ru1 P1 C1 C6 111.5(3)
C13 P1 C1 C2 61.1(4)
C7 P1 C1 C2 164.8(3)
Ru1 P1 C1 C2 -63.7(4)
C6 C1 C2 C3 0.5(7)
P1 C1 C2 C3 176.0(4)
C1 C2 C3 C4 -0.1(8)
C2 C3 C4 C5 -0.3(9)
C3 C4 C5 C6 0.3(9)
C2 C1 C6 C5 -0.5(7)
P1 C1 C6 C5 -175.7(4)
C4 C5 C6 C1 0.1(8)
C13 P1 C7 C8 43.3(4)
C1 P1 C7 C8 -56.0(4)
Ru1 P1 C7 C8 178.9(4)
C13 P1 C7 C12 -135.9(3)
C1 P1 C7 C12 124.8(3)
Ru1 P1 C7 C12 -0.4(4)
C12 C7 C8 C9 0.5(8)
P1 C7 C8 C9 -178.7(4)
C7 C8 C9 C10 -0.8(9)
C8 C9 C10 C11 1.5(9)
C9 C10 C11 C12 -1.9(7)
C8 C7 C12 C11 -1.0(7)
P1 C7 C12 C11 178.3(4)
C10 C11 C12 C7 1.7(7)
C1 P1 C13 C14 165.2(4)
C7 P1 C13 C14 62.2(4)
Ru1 P1 C13 C14 -75.0(4)
P1 C13 C14 C15 56.9(5)
C13 C14 C15 C16 -81.9(5)
C14 C15 C16 P2 109.5(4)
C17 P2 C16 C15 76.2(3)
C23 P2 C16 C15 178.6(3)
Ru1 P2 C16 C15 -57.3(3)
C16 P2 C17 C18 -123.4(3)
C23 P2 C17 C18 131.7(3)
Ru1 P2 C17 C18 8.7(4)
C16 P2 C17 C22 55.7(4)
C23 P2 C17 C22 -49.1(4)
Ru1 P2 C17 C22 -172.1(3)
C22 C17 C18 C19 1.0(6)
P2 C17 C18 C19 -179.8(3)
C17 C18 C19 C20 -1.4(7)
C18 C19 C20 C21 0.3(7)
C19 C20 C21 C22 1.2(8)
C20 C21 C22 C17 -1.7(7)
C18 C17 C22 C21 0.5(7)
P2 C17 C22 C21 -178.7(4)
C16 P2 C23 C24 -165.3(4)
C17 P2 C23 C24 -62.4(4)
Ru1 P2 C23 C24 66.4(4)
C16 P2 C23 C28 21.1(4)
C17 P2 C23 C28 124.0(4)
Ru1 P2 C23 C28 -107.2(4)
C28 C23 C24 C25 -0.9(8)
P2 C23 C24 C25 -174.9(4)
C23 C24 C25 C26 2.3(9)
C24 C25 C26 C27 -2.0(9)
C25 C26 C27 C28 0.5(9)
C24 C23 C28 C27 -0.6(7)
P2 C23 C28 C27 173.1(4)
C26 C27 C28 C23 0.8(9)
Ru1 N1 C29 C30 43.0(4)
Ru1 N1 C29 C34 169.1(3)
Ru1 N2 C30 C29 30.3(5)
Ru1 N2 C30 C31 158.6(3)
N1 C29 C30 N2 -48.7(5)
C34 C29 C30 N2 -176.0(4)
N1 C29 C30 C31 -177.7(4)
C34 C29 C30 C31 55.1(6)
N2 C30 C31 C32 -179.7(4)
C29 C30 C31 C32 -52.6(6)
C30 C31 C32 C33 51.3(7)
C31 C32 C33 C34 -52.4(8)
C32 C33 C34 C29 52.3(7)
N1 C29 C34 C33 -178.9(4)
C30 C29 C34 C33 -53.8(6)
